data_7153462
loop_
_publ_author_name
'Kumar, Varun'
'Raghavaiah, Pallepogu'
'Mobin, Shaikh M.'
'Nair, Vipin A.'

_publ_section_title
;
 Diastereoselective syntheses of
 3-aryl-5-(arylalkyl)-6-methyl-1-(1-phenylethyl)thioxotetrahydropyrimidin-4(1H)-ones:
 a stereochemical perspective from endo and exocyclic chiral centres.
;
_journal_issue 21
_journal_name_full 'Organic &amp; biomolecular chemistry'
_journal_page_first 4960
_journal_page_last 4970
_journal_paper_doi 10.1039/c0ob00230e
_journal_volume 8
_journal_year 2010
_chemical_formula_sum 'C27 H23 Cl2 N3 O S'
_chemical_formula_weight 508.44
_chemical_name_systematic
;
?
;
_space_group_IT_number 4
_symmetry_cell_setting monoclinic
_symmetry_space_group_name_Hall 'P 2yb'
_symmetry_space_group_name_H-M 'P 1 21 1'
_atom_sites_solution_hydrogens geom
_atom_sites_solution_primary direct
_atom_sites_solution_secondary difmap
_audit_creation_method SHELXL-97
_cell_angle_alpha 90.00
_cell_angle_beta 89.90
_cell_angle_gamma 90.00
_cell_formula_units_Z 2
_cell_length_a 9.7540(9)
_cell_length_b 9.3273(8)
_cell_length_c 13.3001(12)
_cell_measurement_reflns_used 6069
_cell_measurement_temperature 100(2)
_cell_measurement_theta_max 25.92
_cell_measurement_theta_min 2.59
_cell_volume 1210.02(19)
_computing_cell_refinement 'Bruker SMART'
_computing_data_collection 'Bruker SMART'
_computing_data_reduction 'Bruker SAINT'
_computing_molecular_graphics 'Bruker SHELXTL'
_computing_publication_material 'Bruker SHELXTL'
_computing_structure_refinement 'Bruker SHELXTL'
_computing_structure_solution 'Bruker SHELXTL'
_diffrn_ambient_temperature 100(2)
_diffrn_measured_fraction_theta_full 0.992
_diffrn_measured_fraction_theta_max 0.992
_diffrn_measurement_device_type 'CCD area detector'
_diffrn_measurement_method 'phi and omega scans'
_diffrn_radiation_monochromator graphite
_diffrn_radiation_source 'fine-focus sealed tube'
_diffrn_radiation_type MoK\a
_diffrn_radiation_wavelength 0.71073
_diffrn_reflns_av_R_equivalents 0.0356
_diffrn_reflns_av_sigmaI/netI 0.0385
_diffrn_reflns_limit_h_max 12
_diffrn_reflns_limit_h_min -9
_diffrn_reflns_limit_k_max 11
_diffrn_reflns_limit_k_min -11
_diffrn_reflns_limit_l_max 15
_diffrn_reflns_limit_l_min -16
_diffrn_reflns_number 6817
_diffrn_reflns_theta_full 25.94
_diffrn_reflns_theta_max 25.94
_diffrn_reflns_theta_min 1.53
_exptl_absorpt_coefficient_mu 0.381
_exptl_absorpt_correction_T_max 0.9486
_exptl_absorpt_correction_T_min 0.8751
_exptl_absorpt_correction_type multi-scan
_exptl_absorpt_process_details sadabs
_exptl_crystal_colour colorless
_exptl_crystal_density_diffrn 1.395
_exptl_crystal_density_method 'not measured'
_exptl_crystal_description plate
_exptl_crystal_F_000 528
_exptl_crystal_size_max 0.36
_exptl_crystal_size_mid 0.34
_exptl_crystal_size_min 0.14
_refine_diff_density_max 0.411
_refine_diff_density_min -0.257
_refine_diff_density_rms 0.057
_refine_ls_abs_structure_details 'Flack H D (1983), Acta Cryst. A39, 876-881'
_refine_ls_abs_structure_Flack 0.05(5)
_refine_ls_extinction_method none
_refine_ls_goodness_of_fit_ref 1.025
_refine_ls_hydrogen_treatment mixed
_refine_ls_matrix_type full
_refine_ls_number_parameters 313
_refine_ls_number_reflns 4421
_refine_ls_number_restraints 1
_refine_ls_restrained_S_all 1.025
_refine_ls_R_factor_all 0.0443
_refine_ls_R_factor_gt 0.0435
_refine_ls_shift/su_max 0.001
_refine_ls_shift/su_mean 0.000
_refine_ls_structure_factor_coef Fsqd
_refine_ls_weighting_details 'calc w=1/[\s^2^(Fo^2^)+(0.0884P)^2^+0.0000P] where P=(Fo^2^+2Fc^2^)/3'
_refine_ls_weighting_scheme calc
_refine_ls_wR_factor_gt 0.1125
_refine_ls_wR_factor_ref 0.1133
_reflns_number_gt 4266
_reflns_number_total 4421
_reflns_threshold_expression >2sigma(I)
_cod_data_source_file c0ob00230e.txt
_cod_data_source_block enp174
_cod_depositor_comments
;
The following automatic conversions were performed:

'_symmetry_cell_setting' value 'Monoclinic' changed to 'monoclinic'
according to /home/saulius/struct/CIF-dictionaries/cif_core.dic
dictionary named 'cif_core.dic' version 2.4.2 from 2011-04-26.

Automatic conversion script
Id: cif_fix_values 1891 2012-01-12 08:04:46Z andrius 
;
_cod_original_sg_symbol_H-M 'P2(1) '
_cod_database_code 7153462

loop_
_symmetry_equiv_pos_as_xyz
'x, y, z'
'-x, y+1/2, -z'

loop_
_atom_site_label
_atom_site_type_symbol
_atom_site_fract_x
_atom_site_fract_y
_atom_site_fract_z
_atom_site_U_iso_or_equiv
_atom_site_adp_type
_atom_site_occupancy
_atom_site_symmetry_multiplicity
_atom_site_calc_flag
_atom_site_refinement_flags
C1 C 0.2217(2) 0.5499(3) 0.16852(18) 0.0152(5) Uani 1 1 d .
C2 C 0.2248(2) 0.4596(3) 0.07405(17) 0.0142(5) Uani 1 1 d .
H2 H 0.3222 0.4549 0.0507 0.017 Uiso 1 1 calc R
C3 C 0.1819(2) 0.3078(3) 0.10418(17) 0.0146(5) Uani 1 1 d .
H3 H 0.1857 0.2455 0.0431 0.018 Uiso 1 1 calc R
C4 C 0.3236(2) 0.3385(3) 0.25384(18) 0.0150(5) Uani 1 1 d .
C5 C 0.2605(3) 0.5580(3) 0.34772(17) 0.0155(5) Uani 1 1 d .
C6 C 0.3547(3) 0.6647(3) 0.36934(18) 0.0182(5) Uani 1 1 d .
H6 H 0.4309 0.6806 0.3262 0.022 Uiso 1 1 calc R
C7 C 0.3366(3) 0.7476(3) 0.45428(19) 0.0191(5) Uani 1 1 d .
H7 H 0.4008 0.8210 0.4696 0.023 Uiso 1 1 calc R
C8 C 0.2250(3) 0.7244(3) 0.51760(19) 0.0185(5) Uani 1 1 d .
C9 C 0.1333(3) 0.6142(3) 0.49528(19) 0.0197(5) Uani 1 1 d .
C10 C 0.1497(3) 0.5319(3) 0.40988(19) 0.0178(5) Uani 1 1 d .
H10 H 0.0858 0.4585 0.3941 0.021 Uiso 1 1 calc R
C11 C 0.2027(3) 0.8149(3) 0.60414(19) 0.0216(6) Uani 1 1 d .
C12 C 0.0377(3) 0.2989(3) 0.14847(19) 0.0210(5) Uani 1 1 d .
H12A H 0.0195 0.2006 0.1707 0.031 Uiso 1 1 calc R
H12B H -0.0294 0.3263 0.0972 0.031 Uiso 1 1 calc R
H12C H 0.0304 0.3642 0.2060 0.031 Uiso 1 1 calc R
C13 C 0.3436(3) 0.1098(3) 0.16496(18) 0.0163(5) Uani 1 1 d .
C14 C 0.3651(2) 0.0791(3) 0.05364(18) 0.0158(5) Uani 1 1 d .
C15 C 0.2999(3) -0.0341(3) 0.00406(19) 0.0178(5) Uani 1 1 d .
H15 H 0.2451 -0.1000 0.0409 0.021 Uiso 1 1 calc R
C16 C 0.3155(3) -0.0502(3) -0.09955(19) 0.0197(5) Uani 1 1 d .
H16 H 0.2714 -0.1275 -0.1329 0.024 Uiso 1 1 calc R
C17 C 0.3946(3) 0.0452(3) -0.15453(19) 0.0202(5) Uani 1 1 d .
H17 H 0.4030 0.0346 -0.2253 0.024 Uiso 1 1 calc R
C18 C 0.4615(3) 0.1563(3) -0.10541(19) 0.0190(5) Uani 1 1 d .
H18 H 0.5167 0.2215 -0.1424 0.023 Uiso 1 1 calc R
C19 C 0.4475(2) 0.1719(3) -0.00187(19) 0.0176(5) Uani 1 1 d .
H19 H 0.4950 0.2470 0.0315 0.021 Uiso 1 1 calc R
C20 C 0.2561(3) 0.0022(3) 0.2223(2) 0.0226(6) Uani 1 1 d .
H20A H 0.2479 0.0325 0.2926 0.034 Uiso 1 1 calc R
H20B H 0.2994 -0.0925 0.2193 0.034 Uiso 1 1 calc R
H20C H 0.1648 -0.0026 0.1919 0.034 Uiso 1 1 calc R
C21 C 0.1409(3) 0.5286(3) -0.01037(19) 0.0184(5) Uani 1 1 d .
H21A H 0.0420 0.5167 0.0044 0.022 Uiso 1 1 calc R
H21B H 0.1608 0.6326 -0.0126 0.022 Uiso 1 1 calc R
C22 C 0.1723(3) 0.4632(3) -0.11184(18) 0.0174(5) Uani 1 1 d .
C23 C 0.1012(3) 0.3438(3) -0.14706(19) 0.0188(5) Uani 1 1 d .
H23 H 0.0297 0.3037 -0.1075 0.023 Uiso 1 1 calc R
C24 C 0.1340(3) 0.2825(3) -0.23991(18) 0.0214(5) Uani 1 1 d .
H24 H 0.0859 0.2005 -0.2635 0.026 Uiso 1 1 calc R
C25 C 0.2372(3) 0.3429(3) -0.29675(19) 0.0209(5) Uani 1 1 d .
C26 C 0.3085(3) 0.4612(3) -0.26441(19) 0.0220(6) Uani 1 1 d .
H26 H 0.3796 0.5010 -0.3046 0.026 Uiso 1 1 calc R
C27 C 0.2752(3) 0.5215(3) -0.1721(2) 0.0212(5) Uani 1 1 d .
H27 H 0.3234 0.6040 -0.1496 0.025 Uiso 1 1 calc R
Cl1 Cl -0.00465(7) 0.58158(9) 0.57463(5) 0.02971(19) Uani 1 1 d .
Cl2 Cl 0.27788(7) 0.26857(8) -0.41324(5) 0.02986(18) Uani 1 1 d .
H13 H 0.441(3) 0.120(3) 0.199(2) 0.017(7) Uiso 1 1 d .
N1 N 0.2695(2) 0.4795(2) 0.25430(15) 0.0147(4) Uani 1 1 d .
N2 N 0.2866(2) 0.2574(2) 0.17610(15) 0.0145(4) Uani 1 1 d .
N3 N 0.1841(2) 0.8900(3) 0.67066(18) 0.0291(6) Uani 1 1 d .
O1 O 0.18153(18) 0.67230(19) 0.17220(13) 0.0196(4) Uani 1 1 d .
S1 S 0.42661(6) 0.28748(7) 0.34699(4) 0.02004(16) Uani 1 1 d .

loop_
_atom_site_aniso_label
_atom_site_aniso_U_11
_atom_site_aniso_U_22
_atom_site_aniso_U_33
_atom_site_aniso_U_23
_atom_site_aniso_U_13
_atom_site_aniso_U_12
C1 0.0121(11) 0.0183(13) 0.0153(12) -0.0019(10) -0.0012(9) -0.0012(9)
C2 0.0156(11) 0.0129(12) 0.0140(11) -0.0016(10) -0.0022(9) 0.0004(9)
C3 0.0140(11) 0.0152(12) 0.0147(11) -0.0009(9) -0.0027(9) 0.0018(9)
C4 0.0160(12) 0.0140(11) 0.0149(11) -0.0001(9) 0.0010(9) 0.0001(9)
C5 0.0189(12) 0.0164(12) 0.0111(11) -0.0042(9) -0.0035(9) 0.0025(10)
C6 0.0192(12) 0.0202(13) 0.0154(12) -0.0017(10) -0.0008(10) -0.0008(10)
C7 0.0204(12) 0.0200(13) 0.0169(12) -0.0049(10) -0.0032(10) -0.0009(10)
C8 0.0220(13) 0.0200(13) 0.0135(11) -0.0013(10) -0.0044(10) 0.0032(10)
C9 0.0167(12) 0.0275(14) 0.0150(12) 0.0005(10) 0.0006(10) -0.0005(10)
C10 0.0168(12) 0.0200(12) 0.0165(12) -0.0010(10) -0.0027(10) -0.0016(10)
C11 0.0182(12) 0.0271(15) 0.0196(13) -0.0014(11) -0.0013(10) 0.0011(11)
C12 0.0206(13) 0.0206(13) 0.0218(12) -0.0019(11) -0.0024(10) -0.0007(11)
C13 0.0201(12) 0.0119(12) 0.0168(12) -0.0001(10) -0.0016(10) 0.0031(9)
C14 0.0146(11) 0.0162(12) 0.0167(11) 0.0000(10) -0.0024(9) 0.0039(10)
C15 0.0180(12) 0.0156(12) 0.0199(12) -0.0001(10) -0.0001(10) 0.0038(10)
C16 0.0207(13) 0.0164(12) 0.0221(13) -0.0050(10) -0.0047(10) 0.0031(10)
C17 0.0213(13) 0.0245(14) 0.0148(12) -0.0036(10) -0.0007(10) 0.0058(10)
C18 0.0178(12) 0.0206(14) 0.0186(12) 0.0012(10) 0.0021(10) 0.0018(10)
C19 0.0157(12) 0.0196(13) 0.0175(12) -0.0011(10) -0.0019(9) 0.0023(10)
C20 0.0319(15) 0.0168(14) 0.0191(13) 0.0006(10) 0.0034(11) 0.0004(11)
C21 0.0233(13) 0.0164(12) 0.0157(12) -0.0007(10) -0.0055(10) 0.0036(10)
C22 0.0210(12) 0.0168(12) 0.0144(11) 0.0014(10) -0.0060(10) 0.0034(10)
C23 0.0202(13) 0.0203(13) 0.0159(12) 0.0019(10) -0.0028(10) -0.0014(10)
C24 0.0238(13) 0.0225(13) 0.0179(12) -0.0034(12) -0.0053(10) -0.0036(11)
C25 0.0249(14) 0.0259(13) 0.0119(11) -0.0004(10) -0.0040(10) 0.0051(11)
C26 0.0211(13) 0.0278(15) 0.0172(12) 0.0040(11) -0.0001(10) -0.0021(11)
C27 0.0211(13) 0.0212(13) 0.0214(13) 0.0010(10) -0.0054(10) -0.0030(10)
Cl1 0.0239(3) 0.0447(4) 0.0204(3) -0.0062(3) 0.0070(3) -0.0070(3)
Cl2 0.0347(4) 0.0382(4) 0.0167(3) -0.0062(3) 0.0011(3) 0.0031(3)
N1 0.0174(10) 0.0150(10) 0.0117(9) -0.0030(8) -0.0025(8) 0.0022(8)
N2 0.0167(10) 0.0144(11) 0.0123(9) -0.0002(8) -0.0022(8) 0.0005(8)
N3 0.0266(13) 0.0372(14) 0.0235(12) -0.0097(11) 0.0020(10) -0.0005(11)
O1 0.0254(10) 0.0138(9) 0.0197(9) -0.0024(7) -0.0046(7) 0.0011(7)
S1 0.0240(3) 0.0217(3) 0.0144(3) -0.0014(2) -0.0060(2) 0.0040(3)

loop_
_atom_type_symbol
_atom_type_description
_atom_type_scat_dispersion_real
_atom_type_scat_dispersion_imag
_atom_type_scat_source
C C 0.0033 0.0016 'International Tables Vol C Tables 4.2.6.8 and 6.1.1.4'
H H 0.0000 0.0000 'International Tables Vol C Tables 4.2.6.8 and 6.1.1.4'
N N 0.0061 0.0033 'International Tables Vol C Tables 4.2.6.8 and 6.1.1.4'
O O 0.0106 0.0060 'International Tables Vol C Tables 4.2.6.8 and 6.1.1.4'
S S 0.1246 0.1234 'International Tables Vol C Tables 4.2.6.8 and 6.1.1.4'
Cl Cl 0.1484 0.1585 'International Tables Vol C Tables 4.2.6.8 and 6.1.1.4'

loop_
_geom_angle_atom_site_label_1
_geom_angle_atom_site_label_2
_geom_angle_atom_site_label_3
_geom_angle
O1 C1 N1 121.3(2)
O1 C1 C2 124.4(2)
N1 C1 C2 114.2(2)
C1 C2 C3 107.0(2)
C1 C2 C21 111.4(2)
C3 C2 C21 115.7(2)
C1 C2 H2 107.4
C3 C2 H2 107.4
C21 C2 H2 107.4
N2 C3 C12 111.8(2)
N2 C3 C2 105.97(19)
C12 C3 C2 113.8(2)
N2 C3 H3 108.4
C12 C3 H3 108.4
C2 C3 H3 108.4
N2 C4 N1 115.4(2)
N2 C4 S1 125.4(2)
N1 C4 S1 119.14(18)
C10 C5 C6 121.4(2)
C10 C5 N1 118.1(2)
C6 C5 N1 120.3(2)
C7 C6 C5 119.3(2)
C7 C6 H6 120.4
C5 C6 H6 120.4
C6 C7 C8 120.4(2)
C6 C7 H7 119.8
C8 C7 H7 119.8
C7 C8 C9 119.1(2)
C7 C8 C11 120.5(2)
C9 C8 C11 120.3(2)
C10 C9 C8 120.8(2)
C10 C9 Cl1 119.4(2)
C8 C9 Cl1 119.8(2)
C9 C10 C5 118.9(2)
C9 C10 H10 120.5
C5 C10 H10 120.5
N3 C11 C8 177.8(3)
C3 C12 H12A 109.5
C3 C12 H12B 109.5
H12A C12 H12B 109.5
C3 C12 H12C 109.5
H12A C12 H12C 109.5
H12B C12 H12C 109.5
N2 C13 C20 110.5(2)
N2 C13 C14 108.70(19)
C20 C13 C14 116.1(2)
N2 C13 H13 102.1(16)
C20 C13 H13 110.3(16)
C14 C13 H13 108.1(15)
C19 C14 C15 118.8(2)
C19 C14 C13 118.5(2)
C15 C14 C13 122.6(2)
C16 C15 C14 119.9(2)
C16 C15 H15 120.1
C14 C15 H15 120.1
C17 C16 C15 120.9(2)
C17 C16 H16 119.6
C15 C16 H16 119.6
C16 C17 C18 119.5(2)
C16 C17 H17 120.3
C18 C17 H17 120.3
C17 C18 C19 119.9(2)
C17 C18 H18 120.1
C19 C18 H18 120.1
C18 C19 C14 121.0(2)
C18 C19 H19 119.5
C14 C19 H19 119.5
C13 C20 H20A 109.5
C13 C20 H20B 109.5
H20A C20 H20B 109.5
C13 C20 H20C 109.5
H20A C20 H20C 109.5
H20B C20 H20C 109.5
C22 C21 C2 112.1(2)
C22 C21 H21A 109.2
C2 C21 H21A 109.2
C22 C21 H21B 109.2
C2 C21 H21B 109.2
H21A C21 H21B 107.9
C23 C22 C27 118.5(2)
C23 C22 C21 121.5(2)
C27 C22 C21 120.0(2)
C22 C23 C24 120.7(2)
C22 C23 H23 119.6
C24 C23 H23 119.6
C25 C24 C23 118.9(3)
C25 C24 H24 120.6
C23 C24 H24 120.6
C26 C25 C24 121.8(2)
C26 C25 Cl2 118.9(2)
C24 C25 Cl2 119.4(2)
C25 C26 C27 119.0(2)
C25 C26 H26 120.5
C27 C26 H26 120.5
C26 C27 C22 121.1(3)
C26 C27 H27 119.4
C22 C27 H27 119.4
C1 N1 C4 123.9(2)
C1 N1 C5 116.4(2)
C4 N1 C5 119.7(2)
C4 N2 C3 120.7(2)
C4 N2 C13 120.0(2)
C3 N2 C13 119.17(19)

loop_
_geom_bond_atom_site_label_1
_geom_bond_atom_site_label_2
_geom_bond_distance
C1 O1 1.208(3)
C1 N1 1.397(3)
C1 C2 1.513(3)
C2 C3 1.530(3)
C2 C21 1.532(3)
C2 H2 1.0000
C3 N2 1.478(3)
C3 C12 1.526(3)
C3 H3 1.0000
C4 N2 1.331(3)
C4 N1 1.417(3)
C4 S1 1.666(2)
C5 C10 1.382(4)
C5 C6 1.385(4)
C5 N1 1.445(3)
C6 C7 1.380(4)
C6 H6 0.9500
C7 C8 1.392(4)
C7 H7 0.9500
C8 C9 1.395(4)
C8 C11 1.443(4)
C9 C10 1.380(4)
C9 Cl1 1.736(3)
C10 H10 0.9500
C11 N3 1.143(4)
C12 H12A 0.9800
C12 H12B 0.9800
C12 H12C 0.9800
C13 N2 1.492(3)
C13 C20 1.521(4)
C13 C14 1.522(3)
C13 H13 1.05(3)
C14 C19 1.392(4)
C14 C15 1.398(4)
C15 C16 1.394(3)
C15 H15 0.9500
C16 C17 1.385(4)
C16 H16 0.9500
C17 C18 1.388(4)
C17 H17 0.9500
C18 C19 1.391(4)
C18 H18 0.9500
C19 H19 0.9500
C20 H20A 0.9800
C20 H20B 0.9800
C20 H20C 0.9800
C21 C22 1.512(3)
C21 H21A 0.9900
C21 H21B 0.9900
C22 C23 1.393(4)
C22 C27 1.393(4)
C23 C24 1.397(4)
C23 H23 0.9500
C24 C25 1.378(4)
C24 H24 0.9500
C25 C26 1.374(4)
C25 Cl2 1.743(3)
C26 C27 1.389(4)
C26 H26 0.9500
C27 H27 0.9500
